data_1553952
loop_
_publ_author_name
'Liu, Xinming'
'Sun, Huiliang'
'Xu, Wan'
'Wan, Shisheng'
'Shi, Jianwu'
'Li, Chunli'
'Wang, Hua'

_publ_section_title
;
 Syntheses and structures of [7]helicene and double helicene based on
 dithieno[2,3-b:2&#x2032;,3&#x2032;-d]thiophene
;
_journal_issue 8
_journal_name_full 'Organic Chemistry Frontiers'
_journal_page_first 1257
_journal_paper_doi 10.1039/C7QO01049D
_journal_volume 5
_journal_year 2018
_chemical_formula_sum 'C24 H22 S6 Si2'
_chemical_formula_weight 558.96
_space_group_IT_number 15
_space_group_name_Hall '-C 2yc'
_space_group_name_H-M_alt 'C 1 2/c 1'
_symmetry_cell_setting monoclinic
_symmetry_space_group_name_H-M 'C 1 2/c 1'
_atom_sites_solution_hydrogens geom
_atom_sites_solution_primary direct
_atom_sites_solution_secondary difmap
_audit_creation_method SHELXL-97
_audit_update_record
;
2017-11-23 deposited with the CCDC.
2018-02-06 downloaded from the CCDC.
;
_cell_angle_alpha 90.00
_cell_angle_beta 93.503(6)
_cell_angle_gamma 90.00
_cell_formula_units_Z 8
_cell_length_a 31.277(9)
_cell_length_b 16.691(5)
_cell_length_c 10.668(3)
_cell_measurement_reflns_used 2936
_cell_measurement_temperature 296(2)
_cell_measurement_theta_max 23.08
_cell_measurement_theta_min 2.33
_cell_volume 5559(3)
_computing_cell_refinement 'Bruker SAINT'
_computing_data_collection 'Bruker APEX2'
_computing_data_reduction 'Bruker SAINT'
_computing_molecular_graphics 'Bruker SHELXTL'
_computing_publication_material 'Bruker SHELXTL'
_computing_structure_refinement 'SHELXL-97 (Sheldrick, 2008)'
_computing_structure_solution 'SHELXS-97 (Sheldrick, 2008)'
_diffrn_ambient_temperature 296(2)
_diffrn_measured_fraction_theta_full 1.000
_diffrn_measured_fraction_theta_max 1.000
_diffrn_measurement_device_type 'Bruker APEX-II CCD'
_diffrn_measurement_method '\f and \w scans'
_diffrn_radiation_monochromator graphite
_diffrn_radiation_source 'fine-focus sealed tube'
_diffrn_radiation_type MoK\a
_diffrn_radiation_wavelength 0.71073
_diffrn_reflns_av_R_equivalents 0.0661
_diffrn_reflns_av_sigmaI/netI 0.0770
_diffrn_reflns_limit_h_max 37
_diffrn_reflns_limit_h_min -29
_diffrn_reflns_limit_k_max 19
_diffrn_reflns_limit_k_min -19
_diffrn_reflns_limit_l_max 12
_diffrn_reflns_limit_l_min -12
_diffrn_reflns_number 13684
_diffrn_reflns_theta_full 25.00
_diffrn_reflns_theta_max 25.00
_diffrn_reflns_theta_min 1.38
_exptl_absorpt_coefficient_mu 0.590
_exptl_absorpt_correction_T_max 0.9063
_exptl_absorpt_correction_T_min 0.7854
_exptl_absorpt_correction_type multi-scan
_exptl_absorpt_process_details SADABS
_exptl_crystal_colour colorless
_exptl_crystal_density_diffrn 1.336
_exptl_crystal_density_method 'not measured'
_exptl_crystal_description block
_exptl_crystal_F_000 2320
_exptl_crystal_size_max 0.43
_exptl_crystal_size_mid 0.26
_exptl_crystal_size_min 0.17
_refine_diff_density_max 0.656
_refine_diff_density_min -0.523
_refine_diff_density_rms 0.092
_refine_ls_extinction_coef 0.00077(17)
_refine_ls_extinction_expression Fc^*^=kFc[1+0.001xFc^2^\l^3^/sin(2\q)]^-1/4^
_refine_ls_extinction_method SHELXL
_refine_ls_goodness_of_fit_ref 1.046
_refine_ls_hydrogen_treatment constr
_refine_ls_matrix_type full
_refine_ls_number_parameters 290
_refine_ls_number_reflns 4896
_refine_ls_number_restraints 0
_refine_ls_restrained_S_all 1.046
_refine_ls_R_factor_all 0.1099
_refine_ls_R_factor_gt 0.0642
_refine_ls_shift/su_max 0.000
_refine_ls_shift/su_mean 0.000
_refine_ls_structure_factor_coef Fsqd
_refine_ls_weighting_details 'calc w=1/[\s^2^(Fo^2^)+(0.0581P)^2^+13.0000P] where P=(Fo^2^+2Fc^2^)/3'
_refine_ls_weighting_scheme calc
_refine_ls_wR_factor_gt 0.1494
_refine_ls_wR_factor_ref 0.1644
_reflns_number_gt 3019
_reflns_number_total 4896
_reflns_threshold_expression >2sigma(I)
_cod_data_source_file c7qo01049d2.cif
_cod_data_source_block 1
_cod_depositor_comments
;
The following automatic conversions were performed:

data item '_exptl_absorpt_correction_type' value 'Multi-scan' was
changed to 'multi-scan' in accordance with the
/home/saulius/struct/COD-crude-data/automatic-downloads/DataCite-retrospective/RSC/depositions/lib/dictionaries/cif_core.dic
dictionary named 'cif_core.dic' version 2.4.2 last updated on
2011-04-26.

data item '_symmetry_cell_setting' value 'Monoclinic' was changed to
'monoclinic' in accordance with the
/home/saulius/struct/COD-crude-data/automatic-downloads/DataCite-retrospective/RSC/depositions/lib/dictionaries/cif_core.dic
dictionary named 'cif_core.dic' version 2.4.2 last updated on
2011-04-26.

Automatic conversion script
Id: cif_fix_values 6909 2019-04-08 15:41:33Z antanas 
;
_cod_original_sg_symbol_H-M 'C2/c  '
_cod_database_code 1553952

loop_
_symmetry_equiv_pos_as_xyz
'x, y, z'
'-x, y, -z+1/2'
'x+1/2, y+1/2, z'
'-x+1/2, y+1/2, -z+1/2'
'-x, -y, -z'
'x, -y, z-1/2'
'-x+1/2, -y+1/2, -z'
'x+1/2, -y+1/2, z-1/2'

loop_
_atom_site_label
_atom_site_type_symbol
_atom_site_fract_x
_atom_site_fract_y
_atom_site_fract_z
_atom_site_U_iso_or_equiv
_atom_site_adp_type
_atom_site_occupancy
_atom_site_symmetry_multiplicity
_atom_site_calc_flag
_atom_site_refinement_flags
Si1 Si 0.04748(5) 0.34258(9) 0.53112(17) 0.0653(5) Uani 1 1 d .
Si2 Si 0.39428(7) 0.59620(12) 1.4859(2) 0.1053(8) Uani 1 1 d .
C1 C 0.0519(2) 0.2414(3) 0.6009(8) 0.114(3) Uani 1 1 d .
H1A H 0.0440 0.2435 0.6865 0.172 Uiso 1 1 calc R
H1B H 0.0808 0.2227 0.5984 0.172 Uiso 1 1 calc R
H1C H 0.0330 0.2055 0.5540 0.172 Uiso 1 1 calc R
C2 C -0.00713(18) 0.3806(4) 0.5410(8) 0.108(3) Uani 1 1 d .
H2A H -0.0146 0.3798 0.6269 0.162 Uiso 1 1 calc R
H2B H -0.0267 0.3474 0.4914 0.162 Uiso 1 1 calc R
H2C H -0.0087 0.4345 0.5098 0.162 Uiso 1 1 calc R
C3 C 0.0623(3) 0.3423(5) 0.3645(7) 0.138(3) Uani 1 1 d .
H3A H 0.0427 0.3087 0.3156 0.208 Uiso 1 1 calc R
H3B H 0.0909 0.3220 0.3602 0.208 Uiso 1 1 calc R
H3C H 0.0608 0.3959 0.3320 0.208 Uiso 1 1 calc R
C4 C 0.08706(14) 0.4089(3) 0.6190(5) 0.0520(12) Uani 1 1 d .
C5 C 0.10204(15) 0.4820(3) 0.5822(5) 0.0511(12) Uani 1 1 d .
H5A H 0.0916 0.5083 0.5098 0.061 Uiso 1 1 calc R
C6 C 0.13491(14) 0.5137(2) 0.6648(4) 0.0446(11) Uani 1 1 d .
C7 C 0.14475(14) 0.4632(2) 0.7652(4) 0.0430(11) Uani 1 1 d .
C8 C 0.19175(14) 0.5799(2) 0.7738(4) 0.0411(11) Uani 1 1 d .
C9 C 0.16268(15) 0.5815(2) 0.6732(4) 0.0461(11) Uani 1 1 d .
C10 C 0.22143(14) 0.6458(2) 0.7778(4) 0.0411(10) Uani 1 1 d .
C11 C 0.21285(15) 0.6959(2) 0.6733(4) 0.0471(11) Uani 1 1 d .
C12 C 0.23735(16) 0.7643(3) 0.6510(5) 0.0539(13) Uani 1 1 d .
H12A H 0.2302 0.7974 0.5827 0.065 Uiso 1 1 calc R
C13 C 0.27135(16) 0.7814(3) 0.7300(5) 0.0543(13) Uani 1 1 d .
H13A H 0.2884 0.8256 0.7147 0.065 Uiso 1 1 calc R
C14 C 0.28115(15) 0.7334(3) 0.8345(4) 0.0477(12) Uani 1 1 d .
C15 C 0.25618(14) 0.6660(2) 0.8638(4) 0.0410(11) Uani 1 1 d .
C16 C 0.27205(14) 0.6321(2) 0.9802(4) 0.0438(11) Uani 1 1 d .
C17 C 0.30824(14) 0.6696(3) 1.0329(4) 0.0459(11) Uani 1 1 d .
C18 C 0.32417(15) 0.6360(3) 1.1487(5) 0.0506(12) Uani 1 1 d .
C19 C 0.29862(16) 0.5731(3) 1.1827(5) 0.0544(13) Uani 1 1 d .
C20 C 0.35783(16) 0.6496(3) 1.2411(5) 0.0609(14) Uani 1 1 d .
H20A H 0.3783 0.6895 1.2340 0.073 Uiso 1 1 calc R
C21 C 0.35763(18) 0.5987(3) 1.3420(5) 0.0694(16) Uani 1 1 d .
C22 C 0.4387(3) 0.6651(6) 1.4574(10) 0.194(6) Uani 1 1 d .
H22A H 0.4538 0.6460 1.3877 0.291 Uiso 1 1 calc R
H22B H 0.4579 0.6676 1.5310 0.291 Uiso 1 1 calc R
H22C H 0.4274 0.7175 1.4387 0.291 Uiso 1 1 calc R
C23 C 0.4132(3) 0.4917(5) 1.5121(9) 0.155(4) Uani 1 1 d .
H23A H 0.4289 0.4748 1.4422 0.233 Uiso 1 1 calc R
H23B H 0.3890 0.4570 1.5199 0.233 Uiso 1 1 calc R
H23C H 0.4315 0.4893 1.5876 0.233 Uiso 1 1 calc R
C24 C 0.3637(3) 0.6306(5) 1.6235(7) 0.159(4) Uani 1 1 d .
H24A H 0.3413 0.5931 1.6377 0.238 Uiso 1 1 calc R
H24B H 0.3515 0.6824 1.6055 0.238 Uiso 1 1 calc R
H24C H 0.3829 0.6339 1.6971 0.238 Uiso 1 1 calc R
S1 S 0.11376(4) 0.37810(7) 0.75895(13) 0.0527(4) Uani 1 1 d .
S2 S 0.18651(4) 0.49512(6) 0.86630(11) 0.0470(3) Uani 1 1 d .
S3 S 0.16882(4) 0.66394(7) 0.57694(12) 0.0576(4) Uani 1 1 d .
S4 S 0.32368(4) 0.74995(7) 0.94456(13) 0.0559(4) Uani 1 1 d .
S5 S 0.25560(4) 0.55398(7) 1.07631(12) 0.0558(4) Uani 1 1 d .
S6 S 0.31491(5) 0.53203(8) 1.32336(14) 0.0747(5) Uani 1 1 d .

loop_
_atom_site_aniso_label
_atom_site_aniso_U_11
_atom_site_aniso_U_22
_atom_site_aniso_U_33
_atom_site_aniso_U_23
_atom_site_aniso_U_13
_atom_site_aniso_U_12
Si1 0.0527(9) 0.0482(9) 0.0924(12) -0.0110(8) -0.0171(8) -0.0083(7)
Si2 0.1280(17) 0.0725(13) 0.1073(16) 0.0232(11) -0.0588(13) -0.0327(11)
C1 0.094(5) 0.046(4) 0.196(8) 0.006(4) -0.053(5) -0.022(3)
C2 0.062(4) 0.072(4) 0.186(8) -0.007(5) -0.018(4) -0.010(3)
C3 0.135(7) 0.170(9) 0.109(6) -0.054(6) -0.009(5) -0.039(6)
C4 0.046(3) 0.040(3) 0.069(3) -0.006(2) -0.003(2) 0.000(2)
C5 0.052(3) 0.041(3) 0.059(3) 0.000(2) -0.011(2) 0.002(2)
C6 0.050(3) 0.029(2) 0.054(3) -0.006(2) 0.000(2) -0.001(2)
C7 0.046(3) 0.029(2) 0.054(3) -0.005(2) 0.000(2) -0.0058(19)
C8 0.054(3) 0.021(2) 0.048(3) -0.0033(19) 0.002(2) -0.0032(19)
C9 0.060(3) 0.027(2) 0.050(3) -0.003(2) -0.003(2) -0.002(2)
C10 0.056(3) 0.026(2) 0.041(3) -0.0076(19) 0.005(2) -0.005(2)
C11 0.067(3) 0.029(2) 0.045(3) -0.001(2) 0.002(2) -0.004(2)
C12 0.076(4) 0.030(2) 0.057(3) 0.003(2) 0.008(3) -0.006(2)
C13 0.065(3) 0.032(2) 0.066(3) -0.001(2) 0.009(3) -0.015(2)
C14 0.056(3) 0.033(2) 0.055(3) -0.003(2) 0.007(2) -0.007(2)
C15 0.054(3) 0.024(2) 0.045(3) -0.0049(19) 0.007(2) -0.0042(19)
C16 0.057(3) 0.027(2) 0.048(3) -0.002(2) 0.006(2) -0.009(2)
C17 0.055(3) 0.032(2) 0.052(3) -0.002(2) 0.005(2) -0.011(2)
C18 0.058(3) 0.036(3) 0.057(3) -0.004(2) 0.001(2) -0.009(2)
C19 0.071(3) 0.038(3) 0.054(3) 0.001(2) -0.005(2) -0.013(2)
C20 0.065(3) 0.048(3) 0.068(4) 0.002(3) -0.005(3) -0.016(2)
C21 0.085(4) 0.051(3) 0.070(4) -0.002(3) -0.017(3) -0.015(3)
C22 0.163(9) 0.187(10) 0.216(11) 0.079(8) -0.115(8) -0.116(8)
C23 0.165(9) 0.100(6) 0.193(10) 0.046(6) -0.060(7) 0.015(6)
C24 0.281(13) 0.114(7) 0.077(6) -0.010(5) -0.030(7) -0.019(7)
S1 0.0533(7) 0.0352(6) 0.0683(9) 0.0005(6) -0.0064(6) -0.0102(5)
S2 0.0558(8) 0.0303(6) 0.0538(8) 0.0003(5) -0.0058(6) -0.0093(5)
S3 0.0818(10) 0.0323(6) 0.0568(8) 0.0033(6) -0.0115(7) -0.0083(6)
S4 0.0595(8) 0.0431(7) 0.0647(9) 0.0022(6) 0.0016(6) -0.0180(6)
S5 0.0717(9) 0.0398(7) 0.0547(8) 0.0013(6) -0.0056(6) -0.0207(6)
S6 0.0992(12) 0.0527(8) 0.0694(10) 0.0110(7) -0.0187(8) -0.0270(8)

loop_
_atom_type_symbol
_atom_type_description
_atom_type_scat_dispersion_real
_atom_type_scat_dispersion_imag
_atom_type_scat_source
C C 0.0033 0.0016 'International Tables Vol C Tables 4.2.6.8 and 6.1.1.4'
H H 0.0000 0.0000 'International Tables Vol C Tables 4.2.6.8 and 6.1.1.4'
Si Si 0.0817 0.0704 'International Tables Vol C Tables 4.2.6.8 and 6.1.1.4'
S S 0.1246 0.1234 'International Tables Vol C Tables 4.2.6.8 and 6.1.1.4'

loop_
_geom_angle_atom_site_label_1
_geom_angle_atom_site_label_2
_geom_angle_atom_site_label_3
_geom_angle
C2 Si1 C1 109.9(3)
C2 Si1 C3 110.0(4)
C1 Si1 C3 111.4(4)
C2 Si1 C4 110.9(3)
C1 Si1 C4 108.0(3)
C3 Si1 C4 106.5(3)
C22 Si2 C23 112.0(5)
C22 Si2 C21 106.4(3)
C23 Si2 C21 108.6(3)
C22 Si2 C24 111.1(5)
C23 Si2 C24 109.9(4)
C21 Si2 C24 108.6(4)
Si1 C1 H1A 109.5
Si1 C1 H1B 109.5
H1A C1 H1B 109.5
Si1 C1 H1C 109.5
H1A C1 H1C 109.5
H1B C1 H1C 109.5
Si1 C2 H2A 109.5
Si1 C2 H2B 109.5
H2A C2 H2B 109.5
Si1 C2 H2C 109.5
H2A C2 H2C 109.5
H2B C2 H2C 109.5
Si1 C3 H3A 109.5
Si1 C3 H3B 109.5
H3A C3 H3B 109.5
Si1 C3 H3C 109.5
H3A C3 H3C 109.5
H3B C3 H3C 109.5
C5 C4 S1 110.7(3)
C5 C4 Si1 127.6(4)
S1 C4 Si1 121.5(3)
C4 C5 C6 113.7(4)
C4 C5 H5A 123.2
C6 C5 H5A 123.2
C7 C6 C5 111.9(4)
C7 C6 C9 109.3(4)
C5 C6 C9 138.8(4)
C6 C7 S1 112.1(3)
C6 C7 S2 114.8(3)
S1 C7 S2 133.1(3)
C9 C8 C10 114.0(4)
C9 C8 S2 112.4(3)
C10 C8 S2 133.5(3)
C8 C9 C6 114.1(4)
C8 C9 S3 112.9(3)
C6 C9 S3 133.0(4)
C11 C10 C15 118.2(4)
C11 C10 C8 109.8(4)
C15 C10 C8 131.9(4)
C10 C11 C12 122.6(4)
C10 C11 S3 112.9(3)
C12 C11 S3 124.5(4)
C13 C12 C11 119.0(5)
C13 C12 H12A 120.5
C11 C12 H12A 120.5
C12 C13 C14 120.4(4)
C12 C13 H13A 119.8
C14 C13 H13A 119.8
C13 C14 C15 122.5(4)
C13 C14 S4 124.7(3)
C15 C14 S4 112.7(4)
C14 C15 C10 117.2(4)
C14 C15 C16 109.9(4)
C10 C15 C16 132.9(4)
C17 C16 C15 114.0(4)
C17 C16 S5 111.1(3)
C15 C16 S5 134.8(3)
C16 C17 C18 114.2(4)
C16 C17 S4 112.3(3)
C18 C17 S4 133.5(3)
C19 C18 C20 110.9(4)
C19 C18 C17 110.6(4)
C20 C18 C17 138.5(4)
C18 C19 S6 113.0(4)
C18 C19 S5 114.0(4)
S6 C19 S5 133.0(3)
C21 C20 C18 114.1(4)
C21 C20 H20A 123.0
C18 C20 H20A 123.0
C20 C21 S6 110.3(4)
C20 C21 Si2 129.0(4)
S6 C21 Si2 120.7(3)
Si2 C22 H22A 109.5
Si2 C22 H22B 109.5
H22A C22 H22B 109.5
Si2 C22 H22C 109.5
H22A C22 H22C 109.5
H22B C22 H22C 109.5
Si2 C23 H23A 109.5
Si2 C23 H23B 109.5
H23A C23 H23B 109.5
Si2 C23 H23C 109.5
H23A C23 H23C 109.5
H23B C23 H23C 109.5
Si2 C24 H24A 109.5
Si2 C24 H24B 109.5
H24A C24 H24B 109.5
Si2 C24 H24C 109.5
H24A C24 H24C 109.5
H24B C24 H24C 109.5
C7 S1 C4 91.6(2)
C7 S2 C8 89.5(2)
C9 S3 C11 90.3(2)
C17 S4 C14 91.0(2)
C19 S5 C16 90.1(2)
C19 S6 C21 91.7(3)

loop_
_geom_bond_atom_site_label_1
_geom_bond_atom_site_label_2
_geom_bond_distance
Si1 C2 1.831(6)
Si1 C1 1.847(6)
Si1 C3 1.863(8)
Si1 C4 1.870(5)
Si2 C22 1.842(8)
Si2 C23 1.858(8)
Si2 C21 1.860(6)
Si2 C24 1.888(9)
C1 H1A 0.9600
C1 H1B 0.9600
C1 H1C 0.9600
C2 H2A 0.9600
C2 H2B 0.9600
C2 H2C 0.9600
C3 H3A 0.9600
C3 H3B 0.9600
C3 H3C 0.9600
C4 C5 1.373(6)
C4 S1 1.743(5)
C5 C6 1.415(6)
C5 H5A 0.9300
C6 C7 1.382(6)
C6 C9 1.426(6)
C7 S1 1.718(4)
C7 S2 1.727(4)
C8 C9 1.364(6)
C8 C10 1.438(6)
C8 S2 1.738(4)
C9 S3 1.735(4)
C10 C11 1.406(6)
C10 C15 1.419(6)
C11 C12 1.404(6)
C11 S3 1.751(5)
C12 C13 1.346(7)
C12 H12A 0.9300
C13 C14 1.392(6)
C13 H13A 0.9300
C14 C15 1.415(6)
C14 S4 1.742(5)
C15 C16 1.426(6)
C16 C17 1.383(6)
C16 S5 1.755(4)
C17 C18 1.419(6)
C17 S4 1.725(4)
C18 C19 1.381(6)
C18 C20 1.416(7)
C19 S6 1.700(5)
C19 S5 1.736(5)
C20 C21 1.372(7)
C20 H20A 0.9300
C21 S6 1.740(5)
C22 H22A 0.9600
C22 H22B 0.9600
C22 H22C 0.9600
C23 H23A 0.9600
C23 H23B 0.9600
C23 H23C 0.9600
C24 H24A 0.9600
C24 H24B 0.9600
C24 H24C 0.9600

loop_
_geom_torsion_atom_site_label_1
_geom_torsion_atom_site_label_2
_geom_torsion_atom_site_label_3
_geom_torsion_atom_site_label_4
_geom_torsion
C2 Si1 C4 C5 -76.4(5)
C1 Si1 C4 C5 163.1(5)
C3 Si1 C4 C5 43.3(6)
C2 Si1 C4 S1 109.5(4)
C1 Si1 C4 S1 -11.0(4)
C3 Si1 C4 S1 -130.8(4)
S1 C4 C5 C6 0.3(5)
Si1 C4 C5 C6 -174.4(3)
C4 C5 C6 C7 0.1(6)
C4 C5 C6 C9 176.6(5)
C5 C6 C7 S1 -0.5(5)
C9 C6 C7 S1 -178.0(3)
C5 C6 C7 S2 176.9(3)
C9 C6 C7 S2 -0.6(5)
C10 C8 C9 C6 176.4(4)
S2 C8 C9 C6 -0.7(5)
C10 C8 C9 S3 -0.8(5)
S2 C8 C9 S3 -177.8(2)
C7 C6 C9 C8 0.8(6)
C5 C6 C9 C8 -175.7(5)
C7 C6 C9 S3 177.2(4)
C5 C6 C9 S3 0.7(9)
C9 C8 C10 C11 -0.6(6)
S2 C8 C10 C11 175.6(4)
C9 C8 C10 C15 -179.3(4)
S2 C8 C10 C15 -3.1(8)
C15 C10 C11 C12 0.3(7)
C8 C10 C11 C12 -178.7(4)
C15 C10 C11 S3 -179.4(3)
C8 C10 C11 S3 1.7(5)
C10 C11 C12 C13 2.4(7)
S3 C11 C12 C13 -178.0(4)
C11 C12 C13 C14 -2.1(7)
C12 C13 C14 C15 -0.8(7)
C12 C13 C14 S4 -179.0(4)
C13 C14 C15 C10 3.5(7)
S4 C14 C15 C10 -178.1(3)
C13 C14 C15 C16 -175.8(4)
S4 C14 C15 C16 2.6(5)
C11 C10 C15 C14 -3.1(6)
C8 C10 C15 C14 175.6(4)
C11 C10 C15 C16 176.0(4)
C8 C10 C15 C16 -5.3(8)
C14 C15 C16 C17 -2.7(6)
C10 C15 C16 C17 178.1(5)
C14 C15 C16 S5 175.5(4)
C10 C15 C16 S5 -3.7(8)
C15 C16 C17 C18 -179.9(4)
S5 C16 C17 C18 1.5(5)
C15 C16 C17 S4 1.7(5)
S5 C16 C17 S4 -177.0(2)
C16 C17 C18 C19 -1.0(6)
S4 C17 C18 C19 177.0(4)
C16 C17 C18 C20 -178.6(6)
S4 C17 C18 C20 -0.6(10)
C20 C18 C19 S6 0.3(6)
C17 C18 C19 S6 -178.0(3)
C20 C18 C19 S5 178.4(4)
C17 C18 C19 S5 0.1(6)
C19 C18 C20 C21 -0.2(7)
C17 C18 C20 C21 177.4(6)
C18 C20 C21 S6 0.0(6)
C18 C20 C21 Si2 -178.1(4)
C22 Si2 C21 C20 -10.1(8)
C23 Si2 C21 C20 -130.9(6)
C24 Si2 C21 C20 109.6(6)
C22 Si2 C21 S6 171.9(5)
C23 Si2 C21 S6 51.2(5)
C24 Si2 C21 S6 -68.3(5)
C6 C7 S1 C4 0.5(4)
S2 C7 S1 C4 -176.2(4)
C5 C4 S1 C7 -0.4(4)
Si1 C4 S1 C7 174.6(3)
C6 C7 S2 C8 0.2(4)
S1 C7 S2 C8 176.9(4)
C9 C8 S2 C7 0.2(4)
C10 C8 S2 C7 -176.0(5)
C8 C9 S3 C11 1.4(4)
C6 C9 S3 C11 -175.0(5)
C10 C11 S3 C9 -1.8(4)
C12 C11 S3 C9 178.6(4)
C16 C17 S4 C14 -0.1(4)
C18 C17 S4 C14 -178.2(5)
C13 C14 S4 C17 176.9(4)
C15 C14 S4 C17 -1.4(4)
C18 C19 S5 C16 0.6(4)
S6 C19 S5 C16 178.2(4)
C17 C16 S5 C19 -1.2(4)
C15 C16 S5 C19 -179.4(5)
C18 C19 S6 C21 -0.3(4)
S5 C19 S6 C21 -177.9(4)
C20 C21 S6 C19 0.2(5)
Si2 C21 S6 C19 178.4(4)
